data_7127519
loop_
_publ_author_name
'Burde, Ameya S.'
'Karyakarte, Shuklendu D.'
'Sylvester, Eric D.'
'Chemler, Sherry R.'

_publ_section_title
;
 Copper-catalyzed enantioselective synthesis of bridged bicyclic ketals
 from 1,1-disubstituted-4-methylene-1,6-hexanediols and related alkenols.
;
_journal_issue 1
_journal_name_full 'Chemical communications (Cambridge, England)'
_journal_page_first 105
_journal_page_last 108
_journal_paper_doi 10.1039/d0cc06404a
_journal_volume 57
_journal_year 2021
_chemical_formula_moiety 'C31 H28 O2'
_chemical_formula_sum 'C31 H28 O2'
_chemical_formula_weight 432.53
_space_group_crystal_system monoclinic
_space_group_IT_number 14
_space_group_name_Hall '-P 2yn'
_space_group_name_H-M_alt 'P 1 21/n 1'
_atom_sites_solution_hydrogens geom
_atom_sites_solution_primary iterative
_audit_creation_date 2020-07-31
_audit_creation_method
;
Olex2 1.3
(compiled 2019.09.11 svn.r3662 for OlexSys, GUI svn.r5938)
;
_audit_update_record
;
2020-07-31 deposited with the CCDC.	2020-12-07 downloaded from the CCDC.
;
_cell_angle_alpha 90
_cell_angle_beta 95.826(6)
_cell_angle_gamma 90
_cell_formula_units_Z 4
_cell_length_a 14.015(2)
_cell_length_b 9.4761(9)
_cell_length_c 17.0238(18)
_cell_measurement_reflns_used 6747
_cell_measurement_temperature 90
_cell_measurement_theta_max 26.398
_cell_measurement_theta_min 2.405
_cell_volume 2249.2(5)
_computing_cell_refinement 'SAINT v8.34A (Bruker, 2013)'
_computing_data_reduction 'SAINT v8.34A (Bruker, 2013)'
_computing_molecular_graphics 'Olex2 1.3 (Dolomanov et al., 2009)'
_computing_publication_material 'Olex2 1.3 (Dolomanov et al., 2009)'
_computing_structure_refinement 'XL n/a (Sheldrick, 2008)'
_computing_structure_solution 'olex2.solve 1.3 (Bourhis et al., 2015)'
_diffrn_ambient_temperature 90.0
_diffrn_detector_area_resol_mean 7.9
_diffrn_detector_type 'CCD area detector'
_diffrn_measured_fraction_theta_full 1.000
_diffrn_measured_fraction_theta_max 0.998
_diffrn_measurement_device 'three-circle diffractometer'
_diffrn_measurement_device_type 'Bruker SMART APEX2 area detector'
_diffrn_measurement_method '\w and \f scans'
_diffrn_radiation_type MoK\a
_diffrn_radiation_wavelength 0.71073
_diffrn_reflns_av_R_equivalents 0.1985
_diffrn_reflns_av_unetI/netI 0.1030
_diffrn_reflns_Laue_measured_fraction_full 1.000
_diffrn_reflns_Laue_measured_fraction_max 0.998
_diffrn_reflns_limit_h_max 17
_diffrn_reflns_limit_h_min -17
_diffrn_reflns_limit_k_max 11
_diffrn_reflns_limit_k_min -11
_diffrn_reflns_limit_l_max 20
_diffrn_reflns_limit_l_min -21
_diffrn_reflns_number 21398
_diffrn_reflns_point_group_measured_fraction_full 1.000
_diffrn_reflns_point_group_measured_fraction_max 0.998
_diffrn_reflns_theta_full 25.242
_diffrn_reflns_theta_max 26.403
_diffrn_reflns_theta_min 1.795
_exptl_absorpt_coefficient_mu 0.078
_exptl_absorpt_correction_T_max 0.7454
_exptl_absorpt_correction_T_min 0.7058
_exptl_absorpt_correction_type multi-scan
_exptl_absorpt_process_details
'SADABS-2014/2 (Bruker,2014/2) was used for absorption correction. wR2(int) was 0.1751 before and 0.0450 after correction. The Ratio of minimum to maximum transmission is 0.9469. The \l/2 correction factor is 0.00150.'
_exptl_crystal_colour colourless
_exptl_crystal_colour_primary colourless
_exptl_crystal_density_diffrn 1.277
_exptl_crystal_description plate
_exptl_crystal_F_000 920
_exptl_crystal_size_max 0.04
_exptl_crystal_size_mid 0.03
_exptl_crystal_size_min 0.01
_refine_diff_density_max 0.324
_refine_diff_density_min -0.364
_refine_diff_density_rms 0.066
_refine_ls_extinction_method none
_refine_ls_goodness_of_fit_ref 1.079
_refine_ls_hydrogen_treatment constr
_refine_ls_matrix_type full
_refine_ls_number_parameters 317
_refine_ls_number_reflns 4604
_refine_ls_number_restraints 12
_refine_ls_restrained_S_all 1.078
_refine_ls_R_factor_all 0.0726
_refine_ls_R_factor_gt 0.0593
_refine_ls_shift/su_max 0.000
_refine_ls_shift/su_mean 0.000
_refine_ls_structure_factor_coef Fsqd
_refine_ls_weighting_details 'w=1/[\s^2^(Fo^2^)+(0.0181P)^2^+1.2055P] where P=(Fo^2^+2Fc^2^)/3'
_refine_ls_weighting_scheme calc
_refine_ls_wR_factor_gt 0.1589
_refine_ls_wR_factor_ref 0.1662
_reflns_Friedel_coverage 0.000
_reflns_number_gt 3661
_reflns_number_total 4604
_reflns_threshold_expression 'I > 2\s(I)'
_cod_data_source_file d0cc06404a2.cif
_cod_data_source_block asb-achiralketal-biphenyl
_cod_depositor_comments 'Adding full bibliography for 7127518--7127519.cif.'
_cod_database_code 7127519
_shelx_shelxl_version_number 2018/3
_shelx_space_group_comment
;
The symmetry employed for this shelxl refinement is uniquely defined
by the following loop, which should always be used as a source of
symmetry information in preference to the above space-group names.
They are only intended as comments.
;
_shelx_estimated_absorpt_t_max 0.999
_shelx_estimated_absorpt_t_min 0.997
_olex2_refinement_description
;
1. Fixed Uiso
 At 1.2 times of:
  All C(H) groups, All C(H,H) groups
2. Rigid bond restraints
 C6B, C6
 with sigma for 1-2 distances of 0.01 and sigma for 1-3 distances of 0.01
3. Uiso/Uaniso restraints and constraints
C6B \\sim C5B \\sim C5 \\sim C6: within 1.7A with sigma of 0.02 and sigma for
terminal atoms of 0.08 within 1.7A
Uanis(C6B) = Uanis(C6)
Uanis(C2) = Uanis(C2B)
Uanis(O2) = Uanis(O2B)
Uanis(C6B) = Uanis(C2B) = Uanis(C3B) = Uanis(C5B)
Uanis(C6B) = Uanis(C5B) = Uanis(C2B) = Uanis(C3B)
4. Others
 Sof(O1B)=Sof(O2B)=Sof(C2B)=Sof(H2BA)=Sof(H2BB)=Sof(C3B)=Sof(H3BA)=Sof(H3BB)=
 Sof(C6B)=Sof(H7BA)=Sof(H7BB)=Sof(C5B)=Sof(H8BA)=Sof(H8BB)=1-FVAR(1)
 Sof(O1)=Sof(O2)=Sof(C2)=Sof(H2A)=Sof(H2B)=Sof(C3)=Sof(H3A)=Sof(H3B)=Sof(C5)=
 Sof(H5A)=Sof(H5B)=Sof(C6)=Sof(H6A)=Sof(H6B)=FVAR(1)
5.a Secondary CH2 refined with riding coordinates:
 C7(H7A,H7B), C2B(H2BA,H2BB), C3B(H3BA,H3BB), C6B(H7BA,H7BB), C5B(H8BA,H8BB),
 C2(H2A,H2B), C3(H3A,H3B), C5(H5A,H5B), C6(H6A,H6B)
5.b Aromatic/amide H refined with riding coordinates:
 C9(H9), C10(H10), C12(H12), C13(H13), C15(H15), C16(H16), C17(H17), C18(H18),
 C19(H19), C21(H21), C22(H22), C24(H24), C25(H25), C27(H27), C28(H28), C29(H29),
  C30(H30), C31(H31)
;
_olex2_submission_special_instructions 'No special instructions were received'

loop_
_space_group_symop_operation_xyz
'x, y, z'
'-x+1/2, y+1/2, -z+1/2'
'-x, -y, -z'
'x-1/2, -y-1/2, z-1/2'

loop_
_atom_site_label
_atom_site_type_symbol
_atom_site_fract_x
_atom_site_fract_y
_atom_site_fract_z
_atom_site_U_iso_or_equiv
_atom_site_adp_type
_atom_site_occupancy
_atom_site_site_symmetry_order
_atom_site_calc_flag
_atom_site_refinement_flags_posn
_atom_site_refinement_flags_adp
_atom_site_refinement_flags_occupancy
_atom_site_disorder_assembly
_atom_site_disorder_group
C1 C 0.65709(13) 0.6843(2) 0.75318(11) 0.0204(5) Uani 1 1 d . . . . .
C4 C 0.77154(14) 0.6700(2) 0.66845(11) 0.0215(5) Uani 1 1 d . . . . .
C7 C 0.64250(13) 0.7073(2) 0.83978(10) 0.0153(4) Uani 1 1 d . . . . .
H7A H 0.677731 0.633121 0.871785 0.018 Uiso 1 1 calc R U . . .
H7B H 0.670586 0.799516 0.856891 0.018 Uiso 1 1 calc R U . . .
C8 C 0.53825(13) 0.7046(2) 0.85629(10) 0.0147(4) Uani 1 1 d . . . . .
C9 C 0.47980(13) 0.8221(2) 0.84154(10) 0.0159(4) Uani 1 1 d . . . . .
H9 H 0.505908 0.905922 0.821842 0.019 Uiso 1 1 calc R U . . .
C10 C 0.38346(13) 0.8187(2) 0.85520(11) 0.0163(4) Uani 1 1 d . . . . .
H10 H 0.344688 0.899796 0.843728 0.020 Uiso 1 1 calc R U . . .
C11 C 0.34302(13) 0.6988(2) 0.88535(10) 0.0144(4) Uani 1 1 d . . . . .
C12 C 0.40205(13) 0.5815(2) 0.90167(11) 0.0176(4) Uani 1 1 d . . . . .
H12 H 0.376440 0.498730 0.923036 0.021 Uiso 1 1 calc R U . . .
C13 C 0.49831(13) 0.5843(2) 0.88696(11) 0.0186(4) Uani 1 1 d . . . . .
H13 H 0.537120 0.503156 0.898018 0.022 Uiso 1 1 calc R U . . .
C14 C 0.23933(13) 0.6961(2) 0.90008(10) 0.0148(4) Uani 1 1 d . . . . .
C15 C 0.19128(13) 0.8196(2) 0.91644(10) 0.0161(4) Uani 1 1 d . . . . .
H15 H 0.224833 0.906854 0.919098 0.019 Uiso 1 1 calc R U . . .
C16 C 0.09415(14) 0.8168(2) 0.92903(11) 0.0185(4) Uani 1 1 d . . . . .
H16 H 0.061957 0.902022 0.939299 0.022 Uiso 1 1 calc R U . . .
C17 C 0.04503(14) 0.6902(2) 0.92655(11) 0.0210(4) Uani 1 1 d . . . . .
H17 H -0.020617 0.688042 0.935963 0.025 Uiso 1 1 calc R U . . .
C18 C 0.09163(14) 0.5666(2) 0.91033(12) 0.0234(5) Uani 1 1 d . . . . .
H18 H 0.057794 0.479637 0.908392 0.028 Uiso 1 1 calc R U . . .
C19 C 0.18813(13) 0.5691(2) 0.89679(11) 0.0194(4) Uani 1 1 d . . . . .
H19 H 0.219389 0.483773 0.885220 0.023 Uiso 1 1 calc R U . . .
C20 C 0.87641(13) 0.6771(2) 0.65639(11) 0.0159(4) Uani 1 1 d . . . . .
C21 C 0.90413(13) 0.6552(2) 0.58127(10) 0.0178(4) Uani 1 1 d . . . . .
H21 H 0.856924 0.635804 0.538561 0.021 Uiso 1 1 calc R U . . .
C22 C 0.99989(13) 0.6614(2) 0.56809(10) 0.0159(4) Uani 1 1 d . . . . .
H22 H 1.017602 0.645584 0.516413 0.019 Uiso 1 1 calc R U . . .
C23 C 1.07124(13) 0.69076(19) 0.62989(10) 0.0142(4) Uani 1 1 d . . . . .
C24 C 1.04266(13) 0.7135(2) 0.70496(10) 0.0159(4) Uani 1 1 d . . . . .
H24 H 1.089464 0.734563 0.747699 0.019 Uiso 1 1 calc R U . . .
C25 C 0.94643(13) 0.7058(2) 0.71798(10) 0.0163(4) Uani 1 1 d . . . . .
H25 H 0.928375 0.720410 0.769664 0.020 Uiso 1 1 calc R U . . .
C26 C 1.17436(13) 0.69399(19) 0.61546(11) 0.0144(4) Uani 1 1 d . . . . .
C27 C 1.20133(13) 0.7155(2) 0.53973(11) 0.0174(4) Uani 1 1 d . . . . .
H27 H 1.153242 0.730244 0.497045 0.021 Uiso 1 1 calc R U . . .
C28 C 1.29719(13) 0.7156(2) 0.52557(11) 0.0186(4) Uani 1 1 d . . . . .
H28 H 1.313913 0.730321 0.473490 0.022 Uiso 1 1 calc R U . . .
C29 C 1.36865(14) 0.6944(2) 0.58694(12) 0.0194(4) Uani 1 1 d . . . . .
H29 H 1.434196 0.693785 0.577182 0.023 Uiso 1 1 calc R U . . .
C30 C 1.34325(13) 0.6743(2) 0.66257(11) 0.0194(4) Uani 1 1 d . . . . .
H30 H 1.391711 0.660633 0.705106 0.023 Uiso 1 1 calc R U . . .
C31 C 1.24720(13) 0.6738(2) 0.67676(11) 0.0171(4) Uani 1 1 d . . . . .
H31 H 1.230891 0.659487 0.728991 0.021 Uiso 1 1 calc R U . . .
O1B O 0.7611(9) 0.7347(14) 0.7475(7) 0.017(3) Uani 0.142(2) 1 d . . P A 2
O2B O 0.7463(7) 0.8363(11) 0.6238(6) 0.0157(4) Uani 0.142(2) 1 d . . P A 2
C2B C 0.6132(10) 0.8562(16) 0.7086(8) 0.0151(4) Uani 0.142(2) 1 d . . P A 2
H2BA H 0.542462 0.861288 0.706639 0.018 Uiso 0.142(2) 1 calc R U P A 2
H2BB H 0.640813 0.935762 0.741109 0.018 Uiso 0.142(2) 1 calc R U P A 2
C3B C 0.6439(9) 0.8659(14) 0.6256(7) 0.0151(4) Uani 0.142(2) 1 d . . P A 2
H3BA H 0.606136 0.797695 0.591065 0.018 Uiso 0.142(2) 1 calc R U P A 2
H3BB H 0.629731 0.961724 0.604434 0.018 Uiso 0.142(2) 1 calc R U P A 2
C6B C 0.6314(10) 0.5890(16) 0.6991(8) 0.0151(4) Uani 0.142(2) 1 d . U P A 2
H7BA H 0.568855 0.614666 0.670387 0.018 Uiso 0.142(2) 1 calc R U P A 2
H7BB H 0.624798 0.495703 0.724178 0.018 Uiso 0.142(2) 1 calc R U P A 2
C5B C 0.7060(11) 0.5826(17) 0.6436(8) 0.0151(4) Uani 0.142(2) 1 d . U P A 2
H8BA H 0.732630 0.485978 0.642097 0.018 Uiso 0.142(2) 1 calc R U P A 2
H8BB H 0.678337 0.608429 0.589669 0.018 Uiso 0.142(2) 1 calc R U P A 2
O1 O 0.76024(13) 0.6631(2) 0.75071(11) 0.0132(4) Uani 0.858(2) 1 d . . P A 1
O2 O 0.73779(11) 0.53640(18) 0.63339(9) 0.0157(4) Uani 0.858(2) 1 d . . P A 1
C2 C 0.61180(16) 0.5416(3) 0.72261(13) 0.0151(4) Uani 0.858(2) 1 d . . P A 1
H2A H 0.635968 0.464040 0.758171 0.018 Uiso 0.858(2) 1 calc R U P A 1
H2B H 0.541208 0.545983 0.722462 0.018 Uiso 0.858(2) 1 calc R U P A 1
C3 C 0.63759(15) 0.5129(2) 0.63959(13) 0.0175(5) Uani 0.858(2) 1 d . . P A 1
H3A H 0.621300 0.414030 0.625105 0.021 Uiso 0.858(2) 1 calc R U P A 1
H3B H 0.599228 0.575398 0.601942 0.021 Uiso 0.858(2) 1 calc R U P A 1
C5 C 0.70903(17) 0.7923(3) 0.63801(12) 0.0154(5) Uani 0.858(2) 1 d . U P A 1
H5A H 0.678363 0.772943 0.584114 0.019 Uiso 0.858(2) 1 calc R U P A 1
H5B H 0.746966 0.880297 0.637109 0.019 Uiso 0.858(2) 1 calc R U P A 1
C6 C 0.63317(16) 0.8037(3) 0.69746(13) 0.0151(4) Uani 0.858(2) 1 d . U P A 1
H6A H 0.638122 0.895390 0.725506 0.018 Uiso 0.858(2) 1 calc R U P A 1
H6B H 0.567539 0.793541 0.670517 0.018 Uiso 0.858(2) 1 calc R U P A 1

loop_
_atom_site_aniso_label
_atom_site_aniso_U_11
_atom_site_aniso_U_22
_atom_site_aniso_U_33
_atom_site_aniso_U_23
_atom_site_aniso_U_13
_atom_site_aniso_U_12
C1 0.0068(9) 0.0396(12) 0.0145(9) -0.0043(8) -0.0009(7) 0.0003(8)
C4 0.0131(10) 0.0399(13) 0.0110(9) -0.0039(8) -0.0007(7) -0.0010(9)
C7 0.0116(9) 0.0215(9) 0.0123(9) -0.0019(7) -0.0003(7) 0.0000(7)
C8 0.0125(9) 0.0232(10) 0.0083(8) -0.0052(7) 0.0005(6) -0.0013(7)
C9 0.0155(9) 0.0185(9) 0.0137(9) -0.0007(7) 0.0017(7) -0.0029(7)
C10 0.0148(10) 0.0190(9) 0.0148(9) -0.0018(7) -0.0006(7) 0.0025(7)
C11 0.0131(9) 0.0212(9) 0.0088(8) -0.0022(7) 0.0008(6) -0.0006(7)
C12 0.0157(9) 0.0187(9) 0.0186(9) 0.0017(8) 0.0026(7) -0.0007(8)
C13 0.0151(9) 0.0203(10) 0.0204(9) 0.0002(8) 0.0021(7) 0.0023(8)
C14 0.0127(9) 0.0222(10) 0.0093(8) 0.0007(7) 0.0003(6) 0.0011(7)
C15 0.0142(9) 0.0227(10) 0.0109(8) 0.0000(7) -0.0015(7) -0.0007(7)
C16 0.0163(10) 0.0268(10) 0.0122(9) 0.0001(8) 0.0006(7) 0.0055(8)
C17 0.0122(9) 0.0325(11) 0.0182(9) 0.0030(8) 0.0015(7) 0.0018(8)
C18 0.0165(10) 0.0251(10) 0.0282(11) 0.0033(9) 0.0010(8) -0.0026(8)
C19 0.0157(10) 0.0204(10) 0.0222(10) 0.0020(8) 0.0025(7) 0.0025(8)
C20 0.0112(9) 0.0217(10) 0.0147(9) 0.0022(7) 0.0007(7) 0.0025(7)
C21 0.0132(9) 0.0278(10) 0.0113(8) 0.0009(8) -0.0034(7) -0.0012(8)
C22 0.0154(9) 0.0226(10) 0.0098(8) 0.0011(7) 0.0015(7) -0.0007(8)
C23 0.0127(9) 0.0164(9) 0.0131(9) 0.0008(7) -0.0003(7) 0.0002(7)
C24 0.0131(9) 0.0212(9) 0.0126(8) -0.0015(7) -0.0024(7) -0.0007(7)
C25 0.0158(9) 0.0239(10) 0.0092(8) -0.0013(7) 0.0006(7) 0.0003(8)
C26 0.0132(9) 0.0144(9) 0.0155(9) -0.0031(7) 0.0012(7) -0.0001(7)
C27 0.0138(9) 0.0239(10) 0.0139(9) -0.0009(7) -0.0009(7) -0.0002(8)
C28 0.0166(10) 0.0249(10) 0.0150(9) -0.0009(8) 0.0054(7) -0.0005(8)
C29 0.0124(9) 0.0217(10) 0.0242(10) -0.0064(8) 0.0026(7) -0.0011(8)
C30 0.0123(9) 0.0266(11) 0.0182(9) -0.0048(8) -0.0035(7) 0.0006(8)
C31 0.0138(9) 0.0237(10) 0.0137(9) -0.0027(8) 0.0010(7) -0.0012(8)
O1B 0.021(6) 0.015(6) 0.013(5) 0.000(5) -0.008(4) -0.009(6)
O2B 0.0110(8) 0.0193(8) 0.0168(8) -0.0058(6) 0.0016(6) -0.0012(6)
C2B 0.0117(8) 0.0190(9) 0.0145(8) -0.0002(6) 0.0005(6) 0.0014(6)
C3B 0.0117(8) 0.0190(9) 0.0145(8) -0.0002(6) 0.0005(6) 0.0014(6)
C6B 0.0117(8) 0.0190(9) 0.0145(8) -0.0002(6) 0.0005(6) 0.0014(6)
C5B 0.0117(8) 0.0190(9) 0.0145(8) -0.0002(6) 0.0005(6) 0.0014(6)
O1 0.0070(8) 0.0233(11) 0.0090(8) 0.0001(9) -0.0006(5) 0.0007(9)
O2 0.0110(8) 0.0193(8) 0.0168(8) -0.0058(6) 0.0016(6) -0.0012(6)
C2 0.0117(8) 0.0190(9) 0.0145(8) -0.0002(6) 0.0005(6) 0.0014(6)
C3 0.0129(11) 0.0214(11) 0.0179(11) -0.0070(9) 0.0003(8) -0.0026(9)
C5 0.0117(11) 0.0225(12) 0.0115(10) -0.0001(9) -0.0017(8) 0.0013(9)
C6 0.0117(8) 0.0190(9) 0.0145(8) -0.0002(6) 0.0005(6) 0.0014(6)

loop_
_atom_type_symbol
_atom_type_description
_atom_type_scat_dispersion_real
_atom_type_scat_dispersion_imag
_atom_type_scat_source
C C 0.0033 0.0016 'International Tables Vol C Tables 4.2.6.8 and 6.1.1.4'
H H 0.0000 0.0000 'International Tables Vol C Tables 4.2.6.8 and 6.1.1.4'
O O 0.0106 0.0060 'International Tables Vol C Tables 4.2.6.8 and 6.1.1.4'

loop_
_geom_angle_atom_site_label_1
_geom_angle_atom_site_label_2
_geom_angle_atom_site_label_3
_geom_angle
_geom_angle_site_symmetry_1
_geom_angle_site_symmetry_3
_geom_angle_publ_flag
C7 C1 O1B 103.7(5) . . ?
C7 C1 C2B 101.3(5) . . ?
C7 C1 C2 110.89(17) . . ?
O1B C1 C2B 88.8(7) . . ?
C6B C1 C7 136.2(7) . . ?
C6B C1 O1B 111.2(8) . . ?
C6B C1 C2B 105.0(8) . . ?
O1 C1 C7 106.09(15) . . ?
O1 C1 C2 103.93(16) . . ?
O1 C1 C6 104.16(17) . . ?
C6 C1 C7 117.55(18) . . ?
C6 C1 C2 112.80(17) . . ?
C20 C4 O2B 93.2(4) . . ?
C20 C4 C5 117.28(18) . . ?
O1B C4 C20 106.8(5) . . ?
O1B C4 O2B 89.3(6) . . ?
C5B C4 C20 131.6(8) . . ?
C5B C4 O1B 115.5(8) . . ?
C5B C4 O2B 109.2(7) . . ?
O1 C4 C20 110.06(15) . . ?
O1 C4 O2 107.35(17) . . ?
O1 C4 C5 104.68(17) . . ?
O2 C4 C20 105.29(16) . . ?
O2 C4 C5 111.88(16) . . ?
C1 C7 H7A 108.8 . . ?
C1 C7 H7B 108.8 . . ?
H7A C7 H7B 107.7 . . ?
C8 C7 C1 113.79(14) . . ?
C8 C7 H7A 108.8 . . ?
C8 C7 H7B 108.8 . . ?
C9 C8 C7 120.96(17) . . ?
C9 C8 C13 118.08(17) . . ?
C13 C8 C7 120.96(17) . . ?
C8 C9 H9 119.5 . . ?
C8 C9 C10 120.98(17) . . ?
C10 C9 H9 119.5 . . ?
C9 C10 H10 119.4 . . ?
C11 C10 C9 121.22(17) . . ?
C11 C10 H10 119.4 . . ?
C10 C11 C12 117.92(17) . . ?
C10 C11 C14 120.87(16) . . ?
C12 C11 C14 121.21(17) . . ?
C11 C12 H12 119.6 . . ?
C11 C12 C13 120.81(18) . . ?
C13 C12 H12 119.6 . . ?
C8 C13 C12 120.98(17) . . ?
C8 C13 H13 119.5 . . ?
C12 C13 H13 119.5 . . ?
C15 C14 C11 121.08(17) . . ?
C15 C14 C19 118.31(17) . . ?
C19 C14 C11 120.60(16) . . ?
C14 C15 H15 119.6 . . ?
C14 C15 C16 120.83(18) . . ?
C16 C15 H15 119.6 . . ?
C15 C16 H16 120.0 . . ?
C17 C16 C15 120.07(18) . . ?
C17 C16 H16 120.0 . . ?
C16 C17 H17 120.1 . . ?
C16 C17 C18 119.84(19) . . ?
C18 C17 H17 120.1 . . ?
C17 C18 H18 119.9 . . ?
C17 C18 C19 120.30(19) . . ?
C19 C18 H18 119.9 . . ?
C14 C19 H19 119.7 . . ?
C18 C19 C14 120.64(18) . . ?
C18 C19 H19 119.7 . . ?
C21 C20 C4 119.13(16) . . ?
C25 C20 C4 122.04(17) . . ?
C25 C20 C21 118.83(17) . . ?
C20 C21 H21 119.7 . . ?
C22 C21 C20 120.61(16) . . ?
C22 C21 H21 119.7 . . ?
C21 C22 H22 119.5 . . ?
C21 C22 C23 121.03(17) . . ?
C23 C22 H22 119.5 . . ?
C22 C23 C26 120.62(16) . . ?
C24 C23 C22 117.94(17) . . ?
C24 C23 C26 121.42(16) . . ?
C23 C24 H24 119.6 . . ?
C25 C24 C23 120.76(16) . . ?
C25 C24 H24 119.6 . . ?
C20 C25 C24 120.83(17) . . ?
C20 C25 H25 119.6 . . ?
C24 C25 H25 119.6 . . ?
C27 C26 C23 120.90(16) . . ?
C27 C26 C31 117.67(17) . . ?
C31 C26 C23 121.42(17) . . ?
C26 C27 H27 119.4 . . ?
C28 C27 C26 121.22(17) . . ?
C28 C27 H27 119.4 . . ?
C27 C28 H28 119.8 . . ?
C29 C28 C27 120.43(17) . . ?
C29 C28 H28 119.8 . . ?
C28 C29 H29 120.4 . . ?
C30 C29 C28 119.14(18) . . ?
C30 C29 H29 120.4 . . ?
C29 C30 H30 119.8 . . ?
C29 C30 C31 120.45(17) . . ?
C31 C30 H30 119.8 . . ?
C26 C31 H31 119.5 . . ?
C30 C31 C26 121.08(17) . . ?
C30 C31 H31 119.5 . . ?
C4 O1B C1 96.2(6) . . ?
C3B O2B C4 108.3(8) . . ?
C1 C2B H2BA 110.0 . . ?
C1 C2B H2BB 110.0 . . ?
H2BA C2B H2BB 108.4 . . ?
C3B C2B C1 108.4(10) . . ?
C3B C2B H2BA 110.0 . . ?
C3B C2B H2BB 110.0 . . ?
O2B C3B C2B 112.2(10) . . ?
O2B C3B H3BA 109.2 . . ?
O2B C3B H3BB 109.2 . . ?
C2B C3B H3BA 109.2 . . ?
C2B C3B H3BB 109.2 . . ?
H3BA C3B H3BB 107.9 . . ?
C1 C6B H7BA 110.0 . . ?
C1 C6B H7BB 110.0 . . ?
C1 C6B C5B 108.4(11) . . ?
H7BA C6B H7BB 108.4 . . ?
C5B C6B H7BA 110.0 . . ?
C5B C6B H7BB 110.0 . . ?
C4 C5B C6B 107.0(12) . . ?
C4 C5B H8BA 110.3 . . ?
C4 C5B H8BB 110.3 . . ?
C6B C5B H8BA 110.3 . . ?
C6B C5B H8BB 110.3 . . ?
H8BA C5B H8BB 108.6 . . ?
C4 O1 C1 103.30(15) . . ?
C3 O2 C4 112.54(16) . . ?
C1 C2 H2A 109.7 . . ?
C1 C2 H2B 109.7 . . ?
H2A C2 H2B 108.2 . . ?
C3 C2 C1 109.78(19) . . ?
C3 C2 H2A 109.7 . . ?
C3 C2 H2B 109.7 . . ?
O2 C3 C2 111.56(17) . . ?
O2 C3 H3A 109.3 . . ?
O2 C3 H3B 109.3 . . ?
C2 C3 H3A 109.3 . . ?
C2 C3 H3B 109.3 . . ?
H3A C3 H3B 108.0 . . ?
C4 C5 H5A 110.9 . . ?
C4 C5 H5B 110.9 . . ?
C4 C5 C6 104.05(18) . . ?
H5A C5 H5B 109.0 . . ?
C6 C5 H5A 110.9 . . ?
C6 C5 H5B 110.9 . . ?
C1 C6 C5 103.77(18) . . ?
C1 C6 H6A 111.0 . . ?
C1 C6 H6B 111.0 . . ?
C5 C6 H6A 111.0 . . ?
C5 C6 H6B 111.0 . . ?
H6A C6 H6B 109.0 . . ?

loop_
_geom_bond_atom_site_label_1
_geom_bond_atom_site_label_2
_geom_bond_distance
_geom_bond_site_symmetry_2
_geom_bond_publ_flag
C1 C7 1.525(2) . ?
C1 O1B 1.547(12) . ?
C1 C2B 1.874(15) . ?
C1 C6B 1.314(14) . ?
C1 O1 1.464(3) . ?
C1 C2 1.560(3) . ?
C1 C6 1.493(3) . ?
C4 C20 1.506(3) . ?
C4 O1B 1.499(12) . ?
C4 O2B 1.770(11) . ?
C4 C5B 1.277(15) . ?
C4 O1 1.427(3) . ?
C4 O2 1.458(3) . ?
C4 C5 1.512(3) . ?
C7 H7A 0.9900 . ?
C7 H7B 0.9900 . ?
C7 C8 1.516(2) . ?
C8 C9 1.390(3) . ?
C8 C13 1.394(3) . ?
C9 H9 0.9500 . ?
C9 C10 1.393(3) . ?
C10 H10 0.9500 . ?
C10 C11 1.391(3) . ?
C11 C12 1.396(3) . ?
C11 C14 1.500(2) . ?
C12 H12 0.9500 . ?
C12 C13 1.397(3) . ?
C13 H13 0.9500 . ?
C14 C15 1.392(3) . ?
C14 C19 1.400(3) . ?
C15 H15 0.9500 . ?
C15 C16 1.400(3) . ?
C16 H16 0.9500 . ?
C16 C17 1.382(3) . ?
C17 H17 0.9500 . ?
C17 C18 1.382(3) . ?
C18 H18 0.9500 . ?
C18 C19 1.395(3) . ?
C19 H19 0.9500 . ?
C20 C21 1.389(3) . ?
C20 C25 1.388(2) . ?
C21 H21 0.9500 . ?
C21 C22 1.384(3) . ?
C22 H22 0.9500 . ?
C22 C23 1.404(2) . ?
C23 C24 1.394(3) . ?
C23 C26 1.491(2) . ?
C24 H24 0.9500 . ?
C24 C25 1.391(3) . ?
C25 H25 0.9500 . ?
C26 C27 1.395(3) . ?
C26 C31 1.397(2) . ?
C27 H27 0.9500 . ?
C27 C28 1.389(3) . ?
C28 H28 0.9500 . ?
C28 C29 1.386(3) . ?
C29 H29 0.9500 . ?
C29 C30 1.383(3) . ?
C30 H30 0.9500 . ?
C30 C31 1.392(3) . ?
C31 H31 0.9500 . ?
O2B C3B 1.466(15) . ?
C2B H2BA 0.9900 . ?
C2B H2BB 0.9900 . ?
C2B C3B 1.521(18) . ?
C3B H3BA 0.9900 . ?
C3B H3BB 0.9900 . ?
C6B H7BA 0.9900 . ?
C6B H7BB 0.9900 . ?
C6B C5B 1.48(2) . ?
C5B H8BA 0.9900 . ?
C5B H8BB 0.9900 . ?
O2 C3 1.436(3) . ?
C2 H2A 0.9900 . ?
C2 H2B 0.9900 . ?
C2 C3 1.518(3) . ?
C3 H3A 0.9900 . ?
C3 H3B 0.9900 . ?
C5 H5A 0.9900 . ?
C5 H5B 0.9900 . ?
C5 C6 1.544(3) . ?
C6 H6A 0.9900 . ?
C6 H6B 0.9900 . ?

loop_
_geom_torsion_atom_site_label_1
_geom_torsion_atom_site_label_2
_geom_torsion_atom_site_label_3
_geom_torsion_atom_site_label_4
_geom_torsion
_geom_torsion_site_symmetry_1
_geom_torsion_site_symmetry_2
_geom_torsion_site_symmetry_3
_geom_torsion_site_symmetry_4
_geom_torsion_publ_flag
C1 C7 C8 C9 -80.2(2) . . . . ?
C1 C7 C8 C13 100.0(2) . . . . ?
C1 C2B C3B O2B -50.5(13) . . . . ?
C1 C6B C5B C4 1.6(15) . . . . ?
C1 C2 C3 O2 46.6(2) . . . . ?
C4 C20 C21 C22 179.82(18) . . . . ?
C4 C20 C25 C24 -179.19(18) . . . . ?
C4 O2B C3B C2B 54.6(12) . . . . ?
C4 O2 C3 C2 -47.6(2) . . . . ?
C4 C5 C6 C1 -2.4(2) . . . . ?
C7 C1 O1B C4 165.6(5) . . . . ?
C7 C1 C2B C3B 166.9(8) . . . . ?
C7 C1 C6B C5B -150.0(8) . . . . ?
C7 C1 O1 C4 -169.06(17) . . . . ?
C7 C1 C2 C3 -173.23(16) . . . . ?
C7 C1 C6 C5 144.68(17) . . . . ?
C7 C8 C9 C10 178.69(16) . . . . ?
C7 C8 C13 C12 -179.55(16) . . . . ?
C8 C9 C10 C11 1.2(3) . . . . ?
C9 C8 C13 C12 0.7(3) . . . . ?
C9 C10 C11 C12 0.1(3) . . . . ?
C9 C10 C11 C14 179.83(16) . . . . ?
C10 C11 C12 C13 -0.9(3) . . . . ?
C10 C11 C14 C15 -27.1(3) . . . . ?
C10 C11 C14 C19 152.13(18) . . . . ?
C11 C12 C13 C8 0.6(3) . . . . ?
C11 C14 C15 C16 179.08(16) . . . . ?
C11 C14 C19 C18 -179.87(16) . . . . ?
C12 C11 C14 C15 152.61(17) . . . . ?
C12 C11 C14 C19 -28.1(3) . . . . ?
C13 C8 C9 C10 -1.5(3) . . . . ?
C14 C11 C12 C13 179.31(16) . . . . ?
C14 C15 C16 C17 1.0(3) . . . . ?
C15 C14 C19 C18 -0.6(3) . . . . ?
C15 C16 C17 C18 -1.1(3) . . . . ?
C16 C17 C18 C19 0.3(3) . . . . ?
C17 C18 C19 C14 0.6(3) . . . . ?
C19 C14 C15 C16 -0.2(3) . . . . ?
C20 C4 O1B C1 -167.9(4) . . . . ?
C20 C4 O2B C3B -179.7(7) . . . . ?
C20 C4 C5B C6B 155.9(7) . . . . ?
C20 C4 O1 C1 169.47(17) . . . . ?
C20 C4 O2 C3 -179.75(15) . . . . ?
C20 C4 C5 C6 -146.77(18) . . . . ?
C20 C21 C22 C23 -0.4(3) . . . . ?
C21 C20 C25 C24 0.4(3) . . . . ?
C21 C22 C23 C24 0.0(3) . . . . ?
C21 C22 C23 C26 178.60(17) . . . . ?
C22 C23 C24 C25 0.7(3) . . . . ?
C22 C23 C26 C27 21.7(3) . . . . ?
C22 C23 C26 C31 -157.43(18) . . . . ?
C23 C24 C25 C20 -0.8(3) . . . . ?
C23 C26 C27 C28 -178.62(17) . . . . ?
C23 C26 C31 C30 178.76(17) . . . . ?
C24 C23 C26 C27 -159.74(19) . . . . ?
C24 C23 C26 C31 21.2(3) . . . . ?
C25 C20 C21 C22 0.2(3) . . . . ?
C26 C23 C24 C25 -177.97(17) . . . . ?
C26 C27 C28 C29 -0.1(3) . . . . ?
C27 C26 C31 C30 -0.4(3) . . . . ?
C27 C28 C29 C30 -0.5(3) . . . . ?
C28 C29 C30 C31 0.6(3) . . . . ?
C29 C30 C31 C26 -0.2(3) . . . . ?
C31 C26 C27 C28 0.5(3) . . . . ?
O1B C1 C7 C8 163.8(5) . . . . ?
O1B C1 C2B C3B 63.2(10) . . . . ?
O1B C1 C6B C5B -9.6(13) . . . . ?
O1B C4 C20 C21 -165.1(5) . . . . ?
O1B C4 C20 C25 14.5(6) . . . . ?
O1B C4 O2B C3B -73.0(8) . . . . ?
O1B C4 C5B C6B 7.6(14) . . . . ?
O2B C4 C20 C21 -74.9(4) . . . . ?
O2B C4 C20 C25 104.7(3) . . . . ?
O2B C4 O1B C1 99.0(7) . . . . ?
O2B C4 C5B C6B -91.2(11) . . . . ?
C2B C1 C7 C8 72.3(5) . . . . ?
C2B C1 O1B C4 -93.0(7) . . . . ?
C2B C1 C6B C5B 85.0(11) . . . . ?
C6B C1 C7 C8 -53.9(9) . . . . ?
C6B C1 O1B C4 12.6(11) . . . . ?
C6B C1 C2B C3B -48.4(11) . . . . ?
C5B C4 C20 C21 44.6(9) . . . . ?
C5B C4 C20 C25 -135.9(9) . . . . ?
C5B C4 O1B C1 -12.1(12) . . . . ?
C5B C4 O2B C3B 43.9(11) . . . . ?
O1 C1 C7 C8 -169.38(16) . . . . ?
O1 C1 C2 C3 -59.6(2) . . . . ?
O1 C1 C6 C5 27.7(2) . . . . ?
O1 C4 C20 C21 166.82(19) . . . . ?
O1 C4 C20 C25 -13.6(3) . . . . ?
O1 C4 O2 C3 63.0(2) . . . . ?
O1 C4 C5 C6 -24.5(2) . . . . ?
O2 C4 C20 C21 51.4(2) . . . . ?
O2 C4 C20 C25 -129.00(18) . . . . ?
O2 C4 O1 C1 -76.4(2) . . . . ?
O2 C4 C5 C6 91.44(19) . . . . ?
C2 C1 C7 C8 -57.2(2) . . . . ?
C2 C1 O1 C4 74.0(2) . . . . ?
C2 C1 C6 C5 -84.4(2) . . . . ?
C5 C4 C20 C21 -73.7(2) . . . . ?
C5 C4 C20 C25 105.9(2) . . . . ?
C5 C4 O1 C1 42.6(2) . . . . ?
C5 C4 O2 C3 -51.3(2) . . . . ?
C6 C1 C7 C8 74.7(2) . . . . ?
C6 C1 O1 C4 -44.4(2) . . . . ?
C6 C1 C2 C3 52.5(2) . . . . ?
